data_4307664
loop_
_publ_author_name
'Eugenio Coronado'
'Simona Curreli'
'Carlos Gim\'enez-Saiz'
'Carlos J. G\'omez-Garc\'ia'
'Paola Deplano'
'Maria Laura Mercuri'
'Angela Serpe'
'Luca Pilia'
'Christophe Faulmann'
'Enric Canadell'

_publ_section_title
;
New BEDT-TTF/[Fe(C5O5)3]3-Hybrid System: Synthesis, Crystal Structure,
and Physical Properties of a Chirality-Induced \a Phase and a Novel
Magnetic Molecular Metal
;
_journal_name_full 'Inorganic Chemistry'
_journal_page_first 4446
_journal_page_last 4457
_journal_paper_doi 10.1021/ic062152m
_journal_volume 46
_journal_year 2007
_chemical_formula_moiety 'C15 Fe O15, 5(C10 H8 S8), C7 H5 N'
_chemical_formula_sum 'C72 H45 Fe N O15 S40'
_chemical_formula_weight 2502.34
_chemical_name_systematic
;
 ?
;
_space_group_IT_number 2
_symmetry_cell_setting triclinic
_symmetry_space_group_name_Hall '-P 1'
_symmetry_space_group_name_H-M 'P -1'
_atom_sites_solution_hydrogens geom
_atom_sites_solution_primary direct
_atom_sites_solution_secondary difmap
_audit_creation_method SHELXL-97
_cell_angle_alpha 103.194(11)
_cell_angle_beta 102.859(11)
_cell_angle_gamma 73.680(10)
_cell_formula_units_Z 2
_cell_length_a 19.591(2)
_cell_length_b 19.395(2)
_cell_length_c 12.9581(12)
_cell_measurement_reflns_used 6681
_cell_measurement_temperature 170(2)
_cell_measurement_theta_max 25.9
_cell_measurement_theta_min 2.2
_cell_volume 4533.9(8)
_computing_cell_refinement 'IPDS software (Stoe, 1996)'
_computing_data_collection 'IPDS software (Stoe, 1996)'
_computing_data_reduction 'IPDS software (Stoe, 1996)'
_computing_molecular_graphics 'Cameron (Watkin, 1996)'
_computing_publication_material 'WinGX publication routines (Farrugia, 1999)'
_computing_structure_refinement 'SHELXL-97 (Sheldrick, 1997)'
_computing_structure_solution 'Sir97 (Altomare, 1999)'
_diffrn_ambient_temperature 170(2)
_diffrn_measured_fraction_theta_full 0.949
_diffrn_measured_fraction_theta_max 0.949
_diffrn_measurement_device_type 'STOE Imaging Plate Diffraction System'
_diffrn_measurement_method '\f scan '
_diffrn_radiation_monochromator graphite
_diffrn_radiation_source 'fine-focus sealed tube'
_diffrn_radiation_type MoK\a
_diffrn_radiation_wavelength 0.71073
_diffrn_reflns_av_R_equivalents 0.1991
_diffrn_reflns_av_sigmaI/netI 0.3273
_diffrn_reflns_limit_h_max 21
_diffrn_reflns_limit_h_min -21
_diffrn_reflns_limit_k_max 21
_diffrn_reflns_limit_k_min -21
_diffrn_reflns_limit_l_max 14
_diffrn_reflns_limit_l_min -14
_diffrn_reflns_number 33942
_diffrn_reflns_theta_full 23.25
_diffrn_reflns_theta_max 23.25
_diffrn_reflns_theta_min 2.14
_diffrn_standards_decay_% 0
_exptl_absorpt_coefficient_mu 1.153
_exptl_absorpt_correction_T_max 0.818
_exptl_absorpt_correction_T_min 0.4478
_exptl_absorpt_correction_type refdelf
_exptl_absorpt_process_details
;
Sheldrick, G.M. (anon) SHELX97 Release 97-2 (1998)
I/sigma threshold for reflections     =   5.000
Delta(U)/lambda**2                    =   0.000
Highest even order spherical harmonic =       6
Highest odd  order spherical harmonic =       3
;
_exptl_crystal_colour black
_exptl_crystal_density_diffrn 1.833
_exptl_crystal_density_method 'not measured'
_exptl_crystal_description needle
_exptl_crystal_F_000 2540
_exptl_crystal_size_max 0.75
_exptl_crystal_size_mid 0.375
_exptl_crystal_size_min 0.075
_refine_diff_density_max 0.467
_refine_diff_density_min -0.465
_refine_diff_density_rms 0.107
_refine_ls_extinction_method none
_refine_ls_goodness_of_fit_ref 0.682
_refine_ls_hydrogen_treatment noref
_refine_ls_matrix_type full
_refine_ls_number_parameters 1174
_refine_ls_number_reflns 12379
_refine_ls_number_restraints 0
_refine_ls_restrained_S_all 0.682
_refine_ls_R_factor_all 0.2029
_refine_ls_R_factor_gt 0.0528
_refine_ls_shift/su_max 0.002
_refine_ls_shift/su_mean 0.000
_refine_ls_structure_factor_coef Fsqd
_refine_ls_weighting_details 'calc w=1/[\s^2^(Fo^2^)]'
_refine_ls_weighting_scheme calc
_refine_ls_wR_factor_gt 0.0745
_refine_ls_wR_factor_ref 0.1119
_reflns_number_gt 3876
_reflns_number_total 12379
_reflns_threshold_expression >2sigma(I)
_cod_data_source_file ic062152m-file003_2.cif
_cod_data_source_block compound2
_cod_original_cell_volume 4534.1(8)
_cod_database_code 4307664

loop_
_symmetry_equiv_pos_as_xyz
'x, y, z'
'-x, -y, -z'

loop_
_atom_site_label
_atom_site_type_symbol
_atom_site_fract_x
_atom_site_fract_y
_atom_site_fract_z
_atom_site_U_iso_or_equiv
_atom_site_adp_type
_atom_site_occupancy
_atom_site_symmetry_multiplicity
_atom_site_calc_flag
_atom_site_refinement_flags
_atom_site_disorder_assembly
_atom_site_disorder_group
C11 C 0.5673(10) 0.8311(7) 0.5512(11) 0.040(4) Uani 1 1 d . . .
H11A H 0.5395 0.8049 0.4888 0.03(4) Uiso 1 1 calc R . .
H11B H 0.6189 0.8065 0.5514 0.13(8) Uiso 1 1 calc R . .
C12 C 0.5478(9) 0.8216(8) 0.6489(11) 0.039(4) Uani 1 1 d . . .
H12A H 0.5526 0.7689 0.6445 0.15(9) Uiso 1 1 calc R . .
H12B H 0.4963 0.8465 0.6492 0.25(15) Uiso 1 1 calc R . .
C13 C 0.5860(7) 0.9645(6) 0.6585(10) 0.023(3) Uani 1 1 d . . .
C14 C 0.6025(7) 0.9372(6) 0.7528(10) 0.024(3) Uani 1 1 d . . .
C15 C 0.6253(7) 1.0664(6) 0.8014(10) 0.024(3) Uani 1 1 d . . .
C16 C 0.6341(7) 1.1362(6) 0.8505(9) 0.023(3) Uani 1 1 d . . .
C17 C 0.6335(7) 1.2706(7) 0.8924(10) 0.027(3) Uani 1 1 d . . .
C18 C 0.6511(8) 1.2487(6) 0.9883(10) 0.028(3) Uani 1 1 d . . .
C19 C 0.5796(8) 1.4035(6) 0.9863(10) 0.034(4) Uani 1 1 d . . .
H19A H 0.5605 1.4561 0.9837 0.02(3) Uiso 1 1 calc R . .
H19B H 0.5383 1.3830 0.9849 0.13(8) Uiso 1 1 calc R . .
C20 C 0.6334(8) 1.3942(6) 1.0934(10) 0.032(4) Uani 1 1 d . . .
H20A H 0.6088 1.4232 1.1540 0.20(12) Uiso 1 1 calc R . .
H20B H 0.6744 1.4147 1.0942 0.02(3) Uiso 1 1 calc R . .
S11 S 0.5540(2) 0.92003(17) 0.5297(3) 0.0327(9) Uani 1 1 d . . .
S12 S 0.5984(2) 0.85430(18) 0.7752(3) 0.0353(10) Uani 1 1 d . . .
S13 S 0.5991(2) 1.04834(18) 0.6623(3) 0.0298(9) Uani 1 1 d . . .
S14 S 0.6331(2) 0.99619(18) 0.8659(3) 0.0299(9) Uani 1 1 d . . .
S15 S 0.6168(2) 1.20491(19) 0.7812(3) 0.0328(9) Uani 1 1 d . . .
S16 S 0.6606(2) 1.15774(18) 0.9883(3) 0.0307(9) Uani 1 1 d . . .
S17 S 0.6199(2) 1.35981(18) 0.8718(3) 0.0358(10) Uani 1 1 d . . .
S18 S 0.6676(2) 1.30305(18) 1.1151(3) 0.0423(10) Uani 1 1 d . . .
C21 C 0.8050(9) 0.7619(6) 0.6114(10) 0.033(3) Uani 1 1 d . . .
H21A H 0.7965 0.7192 0.5562 0.01(3) Uiso 1 1 calc R . .
H21B H 0.8574 0.7593 0.6247 0.06(4) Uiso 1 1 calc R . .
C22 C 0.7840(9) 0.7564(6) 0.7154(10) 0.033(3) Uani 1 1 d . . .
H22A H 0.8079 0.7071 0.7324 0.05(4) Uiso 1 1 calc R . .
H22B H 0.7312 0.7616 0.7032 0.11(7) Uiso 1 1 calc R . .
C23 C 0.7788(7) 0.9103(6) 0.6713(9) 0.020(2) Uani 1 1 d . . .
C24 C 0.7997(7) 0.8986(6) 0.7750(9) 0.020(2) Uani 1 1 d . . .
C25 C 0.8038(7) 1.0311(6) 0.7768(9) 0.018(2) Uani 1 1 d . . .
C26 C 0.8103(6) 1.1012(6) 0.8074(10) 0.018(2) Uani 1 1 d . . .
C27 C 0.8090(7) 1.2370(7) 0.8195(10) 0.027(3) Uani 1 1 d . . .
C28 C 0.8288(7) 1.2235(6) 0.9214(10) 0.021(3) Uani 1 1 d . . .
C29 C 0.8468(8) 1.3666(7) 0.8842(10) 0.033(4) Uani 1 1 d . . .
H29A H 0.8993 1.3443 0.8917 0.04(4) Uiso 1 1 calc R . .
H29B H 0.8386 1.4167 0.8707 0.00(2) Uiso 1 1 calc R . .
C30 C 0.8228(10) 1.3708(7) 0.9875(11) 0.043(4) Uani 1 1 d . . .
H30A H 0.7695 1.3873 0.9770 1.0(11) Uiso 1 1 calc R . .
H30B H 0.8423 1.4082 1.0425 0.05(4) Uiso 1 1 calc R . .
S21 S 0.7579(2) 0.84272(18) 0.5587(3) 0.0306(9) Uani 1 1 d . . .
S22 S 0.8073(2) 0.82299(18) 0.8293(3) 0.0326(9) Uani 1 1 d . . .
S23 S 0.7786(2) 0.99222(18) 0.6433(3) 0.0274(9) Uani 1 1 d . . .
S24 S 0.8206(2) 0.97293(17) 0.8666(3) 0.0267(9) Uani 1 1 d . . .
S25 S 0.7923(2) 1.16229(18) 0.7229(3) 0.0285(9) Uani 1 1 d . . .
S26 S 0.8370(2) 1.13671(18) 0.9424(3) 0.0275(9) Uani 1 1 d . . .
S27 S 0.8020(2) 1.31527(18) 0.7708(3) 0.0376(10) Uani 1 1 d . . .
S28 S 0.8498(3) 1.28618(19) 1.0385(3) 0.0455(11) Uani 1 1 d . . .
C31 C 0.0277(14) 1.2082(9) 0.9264(12) 0.074(7) Uani 1 1 d . . .
H31A H -0.0224 1.2313 0.9387 0.07(6) Uiso 1 1 calc R . .
H31B H 0.0584 1.2374 0.9791 0.06(5) Uiso 1 1 calc R . .
C32 C 0.0303(13) 1.2200(8) 0.8311(11) 0.059(6) Uani 1 1 d . . .
H32A H 0.0816 1.2158 0.8295 0.3(2) Uiso 1 1 calc R . .
H32B H 0.0047 1.2715 0.8283 0.02(3) Uiso 1 1 calc R . .
C33 C 0.0192(7) 1.0690(6) 0.8478(10) 0.021(3) Uani 1 1 d . . .
C34 C -0.0031(7) 1.0870(7) 0.7489(10) 0.025(3) Uani 1 1 d . . .
C35 C -0.0161(7) 0.9557(6) 0.7291(9) 0.015(3) Uani 1 1 d . . .
C36 C -0.0247(7) 0.8892(6) 0.6907(9) 0.019(3) Uani 1 1 d . . .
C37 C 0.0001(7) 0.7465(7) 0.6583(11) 0.027(3) Uani 1 1 d . . .
C38 C -0.0218(7) 0.7653(6) 0.5586(10) 0.026(3) Uani 1 1 d . . .
C39 C -0.0149(9) 0.6104(7) 0.5690(10) 0.035(4) Uani 1 1 d . . .
H39A H -0.0014 0.5581 0.5744 0.02(3) Uiso 1 1 calc R . .
H39B H -0.0680 0.6275 0.5632 0.06(5) Uiso 1 1 calc R . .
C40 C 0.0063(9) 0.6183(6) 0.4662(11) 0.037(4) Uani 1 1 d . . .
H40A H -0.0134 0.5842 0.4052 0.06(5) Uiso 1 1 calc R . .
H40B H 0.0595 0.6035 0.4735 0.10(7) Uiso 1 1 calc R . .
S31 S 0.0497(2) 1.12450(18) 0.9660(3) 0.0333(9) Uani 1 1 d . . .
S32 S -0.0041(2) 1.16627(19) 0.7067(3) 0.0354(10) Uani 1 1 d . . .
S33 S 0.0096(2) 0.98602(17) 0.8654(3) 0.0282(9) Uani 1 1 d . . .
S34 S -0.0350(2) 1.02118(18) 0.6466(3) 0.0281(9) Uani 1 1 d . . .
S35 S -0.0077(2) 0.81996(18) 0.7679(3) 0.0279(9) Uani 1 1 d . . .
S36 S -0.0541(2) 0.85858(17) 0.5531(3) 0.0273(8) Uani 1 1 d . . .
S37 S 0.0266(3) 0.66045(19) 0.6909(3) 0.0476(11) Uani 1 1 d . . .
S38 S -0.0245(3) 0.70880(19) 0.4343(3) 0.0448(11) Uani 1 1 d . . .
C41 C 0.1899(8) 1.3532(7) 0.9651(10) 0.031(3) Uani 1 1 d . . .
H41A H 0.1400 1.3468 0.9435 0.03(3) Uiso 1 1 calc R . .
H41B H 0.1894 1.3959 1.0242 0.01(3) Uiso 1 1 calc R . .
C42 C 0.2118(9) 1.3705(7) 0.8692(10) 0.038(4) Uani 1 1 d . . .
H42A H 0.2628 1.3734 0.8882 0.046 Uiso 1 1 calc R . .
H42B H 0.1820 1.4189 0.8547 0.046 Uiso 1 1 calc R . .
C43 C 0.2317(7) 1.2112(6) 0.8992(9) 0.026(3) Uani 1 1 d . . .
C44 C 0.2132(7) 1.2238(6) 0.7968(10) 0.021(3) Uani 1 1 d . . .
C45 C 0.2095(8) 1.0911(7) 0.7814(10) 0.028(3) Uani 1 1 d . . .
C46 C 0.1982(7) 1.0238(8) 0.7492(11) 0.033(3) Uani 1 1 d . . .
C47 C 0.1814(7) 0.8938(7) 0.7422(10) 0.028(3) Uani 1 1 d . . .
C48 C 0.1634(8) 0.9067(7) 0.6357(11) 0.032(4) Uani 1 1 d . . .
C49 C 0.1823(12) 0.7488(9) 0.6715(13) 0.064(6) Uani 1 1 d . . .
H49A H 0.2242 0.7075 0.6862 0.26(17) Uiso 1 1 calc R . .
H49B H 0.1383 0.7311 0.6635 0.13(8) Uiso 1 1 calc R . .
C50 C 0.1839(15) 0.7646(9) 0.5719(14) 0.084(8) Uani 1 1 d . . .
H50A H 0.1695 0.7242 0.5170 0.07(5) Uiso 1 1 calc R . .
H50B H 0.2352 0.7601 0.5703 0.20(14) Uiso 1 1 calc R . .
S41 S 0.2456(2) 1.27504(19) 1.0155(3) 0.0388(10) Uani 1 1 d . . .
S42 S 0.2014(2) 1.3035(2) 0.7484(3) 0.0388(10) Uani 1 1 d . . .
S43 S 0.2372(2) 1.12295(18) 0.9166(3) 0.0299(9) Uani 1 1 d . . .
S44 S 0.1957(2) 1.15136(18) 0.6967(3) 0.0309(9) Uani 1 1 d . . .
S45 S 0.2105(2) 0.96306(19) 0.8350(3) 0.0326(9) Uani 1 1 d . . .
S46 S 0.1700(2) 0.98905(19) 0.6136(3) 0.0320(9) Uani 1 1 d . . .
S47 S 0.1835(2) 0.8176(2) 0.7864(3) 0.0435(11) Uani 1 1 d . . .
S48 S 0.1359(3) 0.8448(2) 0.5244(3) 0.0491(12) Uani 1 1 d . . .
C51 C 0.4593(9) 1.1701(8) 0.9396(12) 0.049(4) Uani 1 1 d . . .
H51A H 0.4576 1.2066 1.0069 0.058 Uiso 1 1 calc R . .
H51B H 0.5094 1.1575 0.9258 0.058 Uiso 1 1 calc R . .
C52 C 0.4156(11) 1.2062(9) 0.8566(12) 0.059(5) Uani 1 1 d . . .
H52A H 0.4348 1.2482 0.8561 0.071 Uiso 1 1 calc R . .
H52B H 0.3667 1.2264 0.8755 0.071 Uiso 1 1 calc R . .
C53 C 0.4154(8) 1.0481(7) 0.8395(10) 0.031(3) Uani 1 1 d . . .
C54 C 0.3981(8) 1.0737(6) 0.7456(10) 0.027(3) Uani 1 1 d . . .
C55 C 0.3685(7) 0.9474(8) 0.7013(11) 0.034(3) Uani 1 1 d . . .
C56 C 0.3620(7) 0.8789(7) 0.6584(11) 0.032(3) Uani 1 1 d . . .
C57 C 0.3988(7) 0.7399(7) 0.6216(11) 0.029(3) Uani 1 1 d . . .
C58 C 0.3770(7) 0.7606(7) 0.5254(10) 0.024(3) Uani 1 1 d . . .
C59 C 0.4052(9) 0.5931(7) 0.5271(11) 0.038(4) Uani 1 1 d . . .
H59A H 0.4467 0.5603 0.4948 0.046 Uiso 1 1 calc R . .
H59B H 0.3811 0.5621 0.5503 0.046 Uiso 1 1 calc R . .
C60 C 0.3539(9) 0.6297(7) 0.4425(10) 0.039(4) Uani 1 1 d . . .
H60A H 0.3073 0.6521 0.4684 0.047 Uiso 1 1 calc R . .
H60B H 0.3453 0.5921 0.3784 0.047 Uiso 1 1 calc R . .
S51 S 0.4459(3) 1.0936(2) 0.9669(3) 0.0549(12) Uani 1 1 d . . .
S52 S 0.4059(3) 1.1549(2) 0.7206(3) 0.0491(12) Uani 1 1 d . . .
S53 S 0.3934(2) 0.9690(2) 0.8432(3) 0.0388(10) Uani 1 1 d . . .
S54 S 0.3581(2) 1.01673(19) 0.6336(3) 0.0357(10) Uani 1 1 d . . .
S55 S 0.3811(2) 0.8085(2) 0.7312(3) 0.0375(10) Uani 1 1 d . . .
S56 S 0.3378(2) 0.85256(19) 0.5192(3) 0.0390(10) Uani 1 1 d . . .
S57 S 0.4402(2) 0.65213(19) 0.6465(3) 0.0442(10) Uani 1 1 d . . .
S58 S 0.3809(2) 0.69813(19) 0.4023(3) 0.0446(11) Uani 1 1 d . . .
Fe1 Fe 0.21867(11) 0.45740(9) 0.31372(14) 0.0279(5) Uani 1 1 d . . .
C101 C 0.0938(8) 0.4386(7) 0.1790(9) 0.027(3) Uani 1 1 d . . .
C102 C 0.0326(8) 0.4205(7) 0.1043(10) 0.032(3) Uani 1 1 d . . .
C103 C -0.0265(8) 0.4904(6) 0.1057(10) 0.025(3) Uani 1 1 d . . .
C104 C 0.0055(8) 0.5487(6) 0.1848(11) 0.032(4) Uani 1 1 d . . .
C105 C 0.0776(8) 0.5125(7) 0.2269(10) 0.026(3) Uani 1 1 d . . .
O101 O 0.1574(5) 0.3972(4) 0.2042(6) 0.025(2) Uani 1 1 d . . .
O102 O 0.0249(6) 0.3619(5) 0.0464(8) 0.045(3) Uani 1 1 d . . .
O103 O -0.0857(6) 0.4989(4) 0.0489(7) 0.037(2) Uani 1 1 d . . .
O104 O -0.0268(5) 0.6135(5) 0.2026(7) 0.038(2) Uani 1 1 d . . .
O105 O 0.1279(5) 0.5384(4) 0.2955(6) 0.030(2) Uani 1 1 d . . .
C106 C 0.3369(7) 0.3816(6) 0.2171(9) 0.020(3) Uani 1 1 d . . .
C107 C 0.3956(7) 0.3319(7) 0.1651(10) 0.028(3) Uani 1 1 d . . .
C108 C 0.4019(9) 0.3711(7) 0.0820(11) 0.036(4) Uani 1 1 d . . .
C109 C 0.3465(7) 0.4433(6) 0.0880(10) 0.027(3) Uani 1 1 d . . .
C110 C 0.3099(8) 0.4461(6) 0.1746(9) 0.025(3) Uani 1 1 d . . .
O106 O 0.3070(5) 0.3716(4) 0.2915(6) 0.030(2) Uani 1 1 d . . .
O107 O 0.4321(5) 0.2730(5) 0.1828(7) 0.037(2) Uani 1 1 d . . .
O108 O 0.4427(6) 0.3474(5) 0.0172(8) 0.041(3) Uani 1 1 d . . .
O109 O 0.3373(6) 0.4876(5) 0.0289(7) 0.041(3) Uani 1 1 d . . .
O110 O 0.2569(5) 0.4953(4) 0.2115(6) 0.030(2) Uani 1 1 d . . .
C111 C 0.2409(7) 0.5124(6) 0.5283(9) 0.024(3) Uani 1 1 d . . .
C112 C 0.2540(8) 0.5521(7) 0.6382(11) 0.032(3) Uani 1 1 d . . .
C113 C 0.2131(8) 0.5243(8) 0.6964(12) 0.043(4) Uani 1 1 d . . .
C114 C 0.1760(7) 0.4700(7) 0.6202(10) 0.030(3) Uani 1 1 d . . .
C115 C 0.1972(8) 0.4631(7) 0.5173(11) 0.029(3) Uani 1 1 d . . .
O111 O 0.2635(5) 0.5182(4) 0.4433(6) 0.031(2) Uani 1 1 d . . .
O112 O 0.2915(6) 0.5956(5) 0.6734(7) 0.044(3) Uani 1 1 d . . .
O113 O 0.2113(7) 0.5427(6) 0.7945(8) 0.063(3) Uani 1 1 d . . .
O114 O 0.1371(6) 0.4372(6) 0.6410(8) 0.054(3) Uani 1 1 d . . .
O115 O 0.1854(5) 0.4208(4) 0.4266(7) 0.032(2) Uani 1 1 d . . .
C1 C 0.4375(8) 0.4246(7) 0.6751(12) 0.037(4) Uani 1 1 d . . .
C2 C 0.4156(8) 0.3957(7) 0.5687(11) 0.037(4) Uani 1 1 d . . .
H2 H 0.4339 0.4057 0.5131 0.044 Uiso 1 1 calc R . .
C3 C 0.3665(9) 0.3518(7) 0.5432(12) 0.045(4) Uani 1 1 d . . .
H3 H 0.3508 0.3334 0.4698 0.054 Uiso 1 1 calc R . .
C4 C 0.3404(8) 0.3345(8) 0.6219(13) 0.054(5) Uani 1 1 d . . .
H4 H 0.3077 0.3038 0.6034 0.064 Uiso 1 1 calc R . .
C5 C 0.3632(10) 0.3635(9) 0.7312(13) 0.056(5) Uani 1 1 d . . .
H5 H 0.3448 0.3533 0.7866 0.067 Uiso 1 1 calc R . .
C6 C 0.4107(9) 0.4052(8) 0.7560(12) 0.046(4) Uani 1 1 d . . .
H6 H 0.4271 0.4226 0.8295 0.055 Uiso 1 1 calc R . .
C7 C 0.4891(9) 0.4676(8) 0.7037(13) 0.050(4) Uani 1 1 d . . .
N8 N 0.5290(9) 0.5024(8) 0.7266(13) 0.075(4) Uani 1 1 d . . .

loop_
_atom_site_aniso_label
_atom_site_aniso_U_11
_atom_site_aniso_U_22
_atom_site_aniso_U_33
_atom_site_aniso_U_23
_atom_site_aniso_U_13
_atom_site_aniso_U_12
C11 0.049(12) 0.042(9) 0.037(9) 0.007(7) 0.003(8) -0.027(9)
C12 0.050(12) 0.037(9) 0.041(9) -0.001(7) 0.011(8) -0.030(8)
C13 0.027(9) 0.021(7) 0.023(7) 0.004(6) 0.006(7) -0.006(6)
C14 0.024(9) 0.014(7) 0.030(8) -0.004(6) 0.014(7) 0.002(6)
C15 0.019(8) 0.024(7) 0.019(7) -0.002(6) -0.003(6) 0.000(6)
C16 0.029(9) 0.020(7) 0.019(7) 0.005(5) 0.000(6) -0.005(6)
C17 0.028(9) 0.029(7) 0.023(7) -0.007(6) 0.010(7) -0.010(6)
C18 0.044(10) 0.016(7) 0.029(8) -0.004(6) 0.013(7) -0.013(6)
C19 0.044(10) 0.010(6) 0.040(8) -0.008(6) 0.023(8) 0.008(6)
C20 0.048(10) 0.021(7) 0.033(8) 0.001(6) 0.011(8) -0.015(7)
S11 0.038(2) 0.0273(19) 0.0281(19) 0.0015(15) 0.0023(18) -0.0048(17)
S12 0.053(3) 0.0249(19) 0.031(2) 0.0027(16) 0.011(2) -0.0130(18)
S13 0.035(2) 0.0288(19) 0.0256(18) 0.0029(15) 0.0041(18) -0.0098(17)
S14 0.037(2) 0.0307(19) 0.0251(18) 0.0039(15) 0.0090(18) -0.0111(17)
S15 0.042(3) 0.030(2) 0.0262(19) 0.0066(16) 0.0032(19) -0.0093(18)
S16 0.039(2) 0.031(2) 0.0200(18) 0.0033(15) 0.0015(18) -0.0088(17)
S17 0.053(3) 0.0264(19) 0.029(2) 0.0036(15) 0.015(2) -0.0058(18)
S18 0.059(3) 0.032(2) 0.0261(19) -0.0007(16) 0.001(2) -0.0038(19)
C21 0.048(8) 0.011(5) 0.037(6) -0.003(4) 0.008(5) -0.007(5)
C22 0.048(8) 0.011(5) 0.037(6) -0.003(4) 0.008(5) -0.007(5)
C23 0.033(6) 0.009(4) 0.019(4) -0.007(4) 0.019(5) -0.005(4)
C24 0.033(6) 0.009(4) 0.019(4) -0.007(4) 0.019(5) -0.005(4)
C25 0.006(5) 0.027(5) 0.024(5) 0.011(4) 0.005(4) -0.001(4)
C26 0.006(5) 0.027(5) 0.024(5) 0.011(4) 0.005(4) -0.001(4)
C27 0.026(9) 0.021(7) 0.031(8) 0.008(6) -0.002(7) -0.005(6)
C28 0.017(8) 0.023(7) 0.023(7) 0.003(6) 0.002(6) -0.008(6)
C29 0.040(10) 0.022(7) 0.046(9) 0.023(6) 0.013(8) -0.002(7)
C30 0.083(14) 0.023(8) 0.029(8) -0.006(6) 0.018(9) -0.024(8)
S21 0.040(3) 0.032(2) 0.0219(18) 0.0027(15) 0.0053(18) -0.0130(18)
S22 0.046(3) 0.0307(19) 0.0285(19) 0.0078(15) 0.0095(19) -0.0162(18)
S23 0.035(2) 0.0268(19) 0.0223(18) 0.0042(15) 0.0069(18) -0.0087(17)
S24 0.034(2) 0.0250(19) 0.0236(18) 0.0074(15) 0.0041(18) -0.0086(17)
S25 0.043(3) 0.0219(18) 0.0225(18) 0.0050(15) 0.0056(18) -0.0108(17)
S26 0.037(2) 0.0269(19) 0.0207(18) 0.0035(15) 0.0038(17) -0.0122(17)
S27 0.057(3) 0.0243(19) 0.032(2) 0.0104(16) 0.000(2) -0.0127(19)
S28 0.082(4) 0.035(2) 0.027(2) 0.0020(16) 0.007(2) -0.030(2)
C31 0.14(2) 0.035(10) 0.024(9) 0.011(8) -0.027(12) -0.010(12)
C32 0.131(19) 0.023(9) 0.030(9) 0.001(7) -0.002(10) -0.043(10)
C33 0.022(8) 0.015(6) 0.022(7) -0.005(5) 0.001(7) -0.005(6)
C34 0.023(9) 0.031(8) 0.017(7) -0.008(6) 0.003(7) -0.009(6)
C35 0.015(8) 0.015(7) 0.013(6) 0.000(5) -0.004(6) -0.005(6)
C36 0.028(9) 0.014(6) 0.016(7) 0.006(5) 0.016(6) 0.006(6)
C37 0.017(8) 0.030(8) 0.037(8) 0.007(6) 0.003(7) -0.007(6)
C38 0.024(9) 0.017(7) 0.038(8) -0.003(6) 0.014(7) -0.007(6)
C39 0.058(12) 0.014(7) 0.029(8) -0.005(6) 0.005(8) -0.011(7)
C40 0.052(12) 0.015(7) 0.045(9) -0.006(6) 0.027(8) -0.003(7)
S31 0.045(3) 0.030(2) 0.0225(18) -0.0015(15) 0.0004(19) -0.0134(18)
S32 0.049(3) 0.032(2) 0.0297(19) 0.0082(16) 0.0016(19) -0.0190(19)
S33 0.043(3) 0.0230(19) 0.0177(17) -0.0011(14) 0.0085(18) -0.0083(17)
S34 0.037(3) 0.0259(19) 0.0200(18) 0.0024(14) 0.0005(18) -0.0110(17)
S35 0.035(2) 0.0256(19) 0.0227(18) 0.0005(15) 0.0082(18) -0.0068(17)
S36 0.035(2) 0.0227(18) 0.0199(18) -0.0023(14) 0.0030(17) -0.0070(17)
S37 0.079(3) 0.024(2) 0.038(2) 0.0083(16) -0.001(2) -0.015(2)
S38 0.073(3) 0.031(2) 0.029(2) -0.0059(16) 0.010(2) -0.018(2)
C41 0.026(9) 0.045(9) 0.021(7) 0.006(7) 0.008(7) -0.003(7)
C42 0.054(12) 0.036(8) 0.028(8) -0.003(6) 0.018(8) -0.015(8)
C43 0.033(9) 0.021(7) 0.017(7) -0.005(5) 0.003(7) -0.003(6)
C44 0.023(8) 0.020(7) 0.017(7) 0.003(5) 0.003(7) -0.001(6)
C45 0.031(9) 0.032(8) 0.029(8) 0.004(6) 0.004(7) -0.024(7)
C46 0.020(9) 0.044(9) 0.038(8) 0.013(7) 0.011(7) -0.004(7)
C47 0.020(9) 0.046(9) 0.027(8) 0.007(6) 0.012(7) -0.013(7)
C48 0.043(10) 0.025(7) 0.032(8) 0.001(6) 0.003(8) -0.018(7)
C49 0.096(17) 0.033(10) 0.042(11) -0.009(8) -0.025(11) -0.026(11)
C50 0.16(2) 0.049(11) 0.049(12) -0.038(9) 0.071(14) -0.025(12)
S41 0.050(3) 0.030(2) 0.030(2) 0.0039(17) -0.003(2) -0.0101(19)
S42 0.053(3) 0.038(2) 0.031(2) 0.0102(17) 0.008(2) -0.017(2)
S43 0.039(3) 0.027(2) 0.0215(18) 0.0073(15) 0.0043(18) -0.0032(17)
S44 0.041(3) 0.030(2) 0.0222(18) 0.0027(15) 0.0100(18) -0.0082(18)
S45 0.040(3) 0.033(2) 0.0259(19) 0.0067(16) 0.0045(19) -0.0106(18)
S46 0.039(3) 0.037(2) 0.0209(18) 0.0051(16) 0.0029(18) -0.0123(19)
S47 0.054(3) 0.037(2) 0.045(2) 0.0085(18) 0.014(2) -0.014(2)
S48 0.064(3) 0.054(3) 0.032(2) -0.0036(19) 0.005(2) -0.030(2)
C51 0.034(11) 0.068(11) 0.033(9) -0.016(8) 0.003(9) -0.015(9)
C52 0.067(14) 0.061(11) 0.040(10) -0.016(9) 0.014(10) -0.020(10)
C53 0.022(9) 0.044(9) 0.022(7) 0.002(6) 0.002(7) -0.005(7)
C54 0.025(9) 0.021(7) 0.027(8) -0.013(6) 0.002(7) -0.010(6)
C55 0.010(8) 0.053(10) 0.030(8) -0.006(7) 0.012(7) 0.000(7)
C56 0.016(8) 0.038(8) 0.035(8) -0.004(7) 0.003(7) -0.005(7)
C57 0.026(9) 0.026(7) 0.039(9) 0.009(6) 0.009(7) -0.010(6)
C58 0.015(8) 0.029(7) 0.030(8) 0.010(6) 0.007(7) -0.002(6)
C59 0.067(12) 0.018(7) 0.036(8) -0.003(6) 0.020(8) -0.018(7)
C60 0.079(13) 0.022(7) 0.019(7) 0.008(6) 0.014(8) -0.008(7)
S51 0.070(4) 0.056(3) 0.031(2) -0.0038(19) -0.004(2) -0.023(2)
S52 0.066(3) 0.038(2) 0.048(2) -0.0094(19) 0.027(2) -0.021(2)
S53 0.045(3) 0.036(2) 0.030(2) 0.0046(17) 0.007(2) -0.0015(19)
S54 0.043(3) 0.030(2) 0.033(2) 0.0026(16) 0.011(2) -0.0074(19)
S55 0.047(3) 0.037(2) 0.029(2) 0.0054(17) 0.010(2) -0.0090(19)
S56 0.050(3) 0.034(2) 0.032(2) 0.0059(17) 0.006(2) -0.0097(19)
S57 0.054(3) 0.034(2) 0.041(2) 0.0085(17) 0.002(2) -0.010(2)
S58 0.064(3) 0.037(2) 0.034(2) 0.0001(17) 0.013(2) -0.016(2)
Fe1 0.0363(13) 0.0248(10) 0.0226(10) 0.0043(8) 0.0065(10) -0.0065(9)
C101 0.038(10) 0.032(8) 0.017(7) 0.010(6) 0.011(7) -0.009(7)
C102 0.034(10) 0.022(7) 0.029(8) -0.019(6) 0.008(8) -0.007(7)
C103 0.026(9) 0.024(7) 0.030(8) 0.003(6) 0.014(8) -0.007(6)
C104 0.041(10) 0.007(7) 0.047(9) -0.001(6) 0.018(8) -0.003(7)
C105 0.026(9) 0.032(8) 0.024(7) -0.005(6) 0.015(7) -0.013(7)
O101 0.033(6) 0.022(5) 0.015(4) -0.001(4) 0.003(4) -0.001(4)
O102 0.055(8) 0.029(6) 0.042(6) -0.004(5) -0.005(6) -0.016(5)
O103 0.035(7) 0.024(5) 0.040(6) -0.002(4) 0.002(6) -0.001(5)
O104 0.049(7) 0.030(6) 0.033(5) 0.004(4) 0.008(5) -0.005(5)
O105 0.038(6) 0.030(5) 0.026(5) 0.000(4) 0.014(5) -0.013(5)
C106 0.028(8) 0.016(6) 0.017(6) 0.004(5) -0.004(6) -0.011(6)
C107 0.019(8) 0.026(8) 0.034(8) 0.006(6) 0.002(7) 0.002(6)
C108 0.049(11) 0.030(8) 0.031(8) -0.005(6) 0.001(8) -0.027(8)
C109 0.024(8) 0.021(7) 0.030(7) 0.010(6) -0.004(7) 0.000(6)
C110 0.040(10) 0.027(7) 0.020(7) 0.004(6) 0.002(7) -0.027(7)
O106 0.034(6) 0.037(5) 0.031(5) 0.015(4) 0.014(5) -0.011(4)
O107 0.034(6) 0.040(6) 0.046(6) 0.019(5) 0.012(5) -0.009(5)
O108 0.047(7) 0.040(6) 0.045(6) 0.003(5) 0.023(6) -0.014(5)
O109 0.057(8) 0.035(6) 0.036(5) 0.010(5) 0.015(6) -0.009(5)
O110 0.028(6) 0.025(5) 0.033(5) 0.005(4) 0.011(5) 0.004(4)
C111 0.017(8) 0.041(8) 0.021(7) 0.012(6) 0.012(6) -0.006(6)
C112 0.022(9) 0.036(8) 0.035(8) 0.001(7) 0.007(7) -0.003(7)
C113 0.029(10) 0.044(9) 0.048(11) -0.001(8) 0.016(8) 0.006(7)
C114 0.025(9) 0.033(8) 0.034(8) 0.011(6) -0.007(7) -0.013(7)
C115 0.038(9) 0.020(7) 0.034(8) 0.014(6) 0.005(7) -0.005(6)
O111 0.030(6) 0.043(5) 0.026(5) 0.009(4) 0.004(5) -0.018(5)
O112 0.057(8) 0.031(5) 0.039(6) -0.007(4) 0.005(6) -0.016(5)
O113 0.084(10) 0.087(8) 0.024(6) -0.006(5) 0.016(6) -0.039(7)
O114 0.055(8) 0.074(7) 0.048(6) 0.014(5) 0.018(6) -0.029(6)
O115 0.036(6) 0.030(5) 0.025(5) -0.006(4) 0.005(5) -0.010(4)
C1 0.032(9) 0.022(7) 0.049(10) 0.010(7) 0.005(8) 0.008(7)
C2 0.041(10) 0.033(8) 0.033(9) 0.009(7) 0.005(8) -0.001(7)
C3 0.049(11) 0.037(9) 0.045(9) 0.004(7) -0.001(9) -0.011(8)
C4 0.041(11) 0.058(10) 0.071(12) 0.046(9) 0.004(10) -0.004(8)
C5 0.063(14) 0.066(11) 0.034(10) 0.000(8) 0.016(10) -0.012(10)
C6 0.045(11) 0.056(10) 0.037(9) 0.013(8) 0.015(9) -0.002(9)
C7 0.038(11) 0.048(10) 0.049(10) 0.001(8) -0.021(9) -0.014(9)
N8 0.062(12) 0.067(10) 0.084(12) 0.017(9) -0.007(10) -0.010(9)

loop_
_atom_type_symbol
_atom_type_description
_atom_type_scat_dispersion_real
_atom_type_scat_dispersion_imag
_atom_type_scat_source
C C 0.0033 0.0016 'International Tables Vol C Tables 4.2.6.8 and 6.1.1.4'
H H 0.0000 0.0000 'International Tables Vol C Tables 4.2.6.8 and 6.1.1.4'
Fe Fe 0.3463 0.8444 'International Tables Vol C Tables 4.2.6.8 and 6.1.1.4'
O O 0.0106 0.0060 'International Tables Vol C Tables 4.2.6.8 and 6.1.1.4'
S S 0.1246 0.1234 'International Tables Vol C Tables 4.2.6.8 and 6.1.1.4'
N N 0.0061 0.0033 'International Tables Vol C Tables 4.2.6.8 and 6.1.1.4'

loop_
_geom_angle_atom_site_label_1
_geom_angle_atom_site_label_2
_geom_angle_atom_site_label_3
_geom_angle
_geom_angle_site_symmetry_1
_geom_angle_site_symmetry_3
_geom_angle_publ_flag
C12 C11 S11 118.0(11) . . ?
C12 C11 H11A 107.8 . . ?
S11 C11 H11A 107.8 . . ?
C12 C11 H11B 107.8 . . ?
S11 C11 H11B 107.8 . . ?
H11A C11 H11B 107.1 . . ?
C11 C12 S12 117.3(10) . . ?
C11 C12 H12A 108.0 . . ?
S12 C12 H12A 108.0 . . ?
C11 C12 H12B 108.0 . . ?
S12 C12 H12B 108.0 . . ?
H12A C12 H12B 107.2 . . ?
C14 C13 S13 118.7(10) . . ?
C14 C13 S11 126.4(9) . . ?
S13 C13 S11 114.9(6) . . ?
C13 C14 S12 130.1(10) . . ?
C13 C14 S14 114.1(9) . . ?
S12 C14 S14 115.8(7) . . ?
C16 C15 S14 126.0(9) . . ?
C16 C15 S13 118.8(8) . . ?
S14 C15 S13 115.1(7) . . ?
C15 C16 S15 122.7(9) . . ?
C15 C16 S16 121.2(8) . . ?
S15 C16 S16 116.1(7) . . ?
C18 C17 S15 116.1(9) . . ?
C18 C17 S17 125.9(10) . . ?
S15 C17 S17 117.8(7) . . ?
C17 C18 S16 117.4(10) . . ?
C17 C18 S18 126.8(9) . . ?
S16 C18 S18 115.8(7) . . ?
C20 C19 S17 112.5(10) . . ?
C20 C19 H19A 109.1 . . ?
S17 C19 H19A 109.1 . . ?
C20 C19 H19B 109.1 . . ?
S17 C19 H19B 109.1 . . ?
H19A C19 H19B 107.8 . . ?
C19 C20 S18 114.8(9) . . ?
C19 C20 H20A 108.6 . . ?
S18 C20 H20A 108.6 . . ?
C19 C20 H20B 108.6 . . ?
S18 C20 H20B 108.6 . . ?
H20A C20 H20B 107.5 . . ?
C11 S11 C13 101.9(6) . . ?
C14 S12 C12 100.5(6) . . ?
C13 S13 C15 95.2(6) . . ?
C15 S14 C14 96.6(6) . . ?
C16 S15 C17 95.7(6) . . ?
C18 S16 C16 94.5(6) . . ?
C17 S17 C19 96.3(6) . . ?
C18 S18 C20 105.2(6) . . ?
C22 C21 S21 114.9(10) . . ?
C22 C21 H21A 108.5 . . ?
S21 C21 H21A 108.5 . . ?
C22 C21 H21B 108.5 . . ?
S21 C21 H21B 108.5 . . ?
H21A C21 H21B 107.5 . . ?
C21 C22 S22 114.5(9) . . ?
C21 C22 H22A 108.6 . . ?
S22 C22 H22A 108.6 . . ?
C21 C22 H22B 108.6 . . ?
S22 C22 H22B 108.6 . . ?
H22A C22 H22B 107.6 . . ?
C24 C23 S23 119.2(9) . . ?
C24 C23 S21 124.3(8) . . ?
S23 C23 S21 116.3(6) . . ?
C23 C24 S22 130.8(9) . . ?
C23 C24 S24 114.1(8) . . ?
S22 C24 S24 115.1(7) . . ?
C26 C25 S24 122.8(10) . . ?
C26 C25 S23 123.0(8) . . ?
S24 C25 S23 114.2(7) . . ?
C25 C26 S25 125.0(10) . . ?
C25 C26 S26 120.9(8) . . ?
S25 C26 S26 114.1(7) . . ?
C28 C27 S27 130.0(10) . . ?
C28 C27 S25 114.2(8) . . ?
S27 C27 S25 115.7(7) . . ?
C27 C28 S26 118.7(10) . . ?
C27 C28 S28 126.4(9) . . ?
S26 C28 S28 114.9(7) . . ?
C30 C29 S27 114.1(10) . . ?
C30 C29 H29A 108.7 . . ?
S27 C29 H29A 108.7 . . ?
C30 C29 H29B 108.7 . . ?
S27 C29 H29B 108.7 . . ?
H29A C29 H29B 107.6 . . ?
C29 C30 S28 114.8(10) . . ?
C29 C30 H30A 108.6 . . ?
S28 C30 H30A 108.6 . . ?
C29 C30 H30B 108.6 . . ?
S28 C30 H30B 108.6 . . ?
H30A C30 H30B 107.6 . . ?
C21 S21 C23 100.2(6) . . ?
C24 S22 C22 104.2(6) . . ?
C23 S23 C25 95.1(5) . . ?
C25 S24 C24 97.3(6) . . ?
C26 S25 C27 97.7(6) . . ?
C28 S26 C26 95.3(6) . . ?
C27 S27 C29 101.2(6) . . ?
C28 S28 C30 101.6(6) . . ?
C32 C31 S31 126.3(15) . . ?
C32 C31 H31A 105.7 . . ?
S31 C31 H31A 105.7 . . ?
C32 C31 H31B 105.7 . . ?
S31 C31 H31B 105.7 . . ?
H31A C31 H31B 106.2 . . ?
C31 C32 S32 122.5(13) . . ?
C31 C32 H32A 106.7 . . ?
S32 C32 H32A 106.7 . . ?
C31 C32 H32B 106.7 . . ?
S32 C32 H32B 106.7 . . ?
H32A C32 H32B 106.6 . . ?
C34 C33 S33 118.3(9) . . ?
C34 C33 S31 126.6(9) . . ?
S33 C33 S31 114.9(7) . . ?
C33 C34 S32 129.4(10) . . ?
C33 C34 S34 116.1(9) . . ?
S32 C34 S34 114.5(7) . . ?
C36 C35 S33 122.4(8) . . ?
C36 C35 S34 121.9(9) . . ?
S33 C35 S34 115.6(6) . . ?
C35 C36 S36 123.0(8) . . ?
C35 C36 S35 125.0(9) . . ?
S36 C36 S35 112.0(6) . . ?
C38 C37 S37 128.3(10) . . ?
C38 C37 S35 115.7(9) . . ?
S37 C37 S35 115.8(7) . . ?
C37 C38 S38 128.6(9) . . ?
C37 C38 S36 117.1(10) . . ?
S38 C38 S36 114.3(7) . . ?
C40 C39 S37 114.2(10) . . ?
C40 C39 H39A 108.7 . . ?
S37 C39 H39A 108.7 . . ?
C40 C39 H39B 108.7 . . ?
S37 C39 H39B 108.7 . . ?
H39A C39 H39B 107.6 . . ?
C39 C40 S38 114.8(9) . . ?
C39 C40 H40A 108.6 . . ?
S38 C40 H40A 108.6 . . ?
C39 C40 H40B 108.6 . . ?
S38 C40 H40B 108.6 . . ?
H40A C40 H40B 107.6 . . ?
C31 S31 C33 101.8(7) . . ?
C34 S32 C32 101.8(6) . . ?
C35 S33 C33 94.3(5) . . ?
C35 S34 C34 94.6(6) . . ?
C37 S35 C36 95.7(6) . . ?
C38 S36 C36 95.7(6) . . ?
C37 S37 C39 99.6(6) . . ?
C38 S38 C40 103.9(6) . . ?
C42 C41 S41 115.6(10) . . ?
C42 C41 H41A 108.4 . . ?
S41 C41 H41A 108.4 . . ?
C42 C41 H41B 108.4 . . ?
S41 C41 H41B 108.4 . . ?
H41A C41 H41B 107.4 . . ?
C41 C42 S42 113.2(9) . . ?
C41 C42 H42A 108.9 . . ?
S42 C42 H42A 108.9 . . ?
C41 C42 H42B 108.9 . . ?
S42 C42 H42B 108.9 . . ?
H42A C42 H42B 107.7 . . ?
C44 C43 S41 126.6(9) . . ?
C44 C43 S43 116.5(9) . . ?
S41 C43 S43 116.7(7) . . ?
C43 C44 S42 129.8(10) . . ?
C43 C44 S44 116.8(9) . . ?
S42 C44 S44 113.4(7) . . ?
C46 C45 S44 123.8(11) . . ?
C46 C45 S43 120.4(9) . . ?
S44 C45 S43 115.8(7) . . ?
C45 C46 S45 124.0(11) . . ?
C45 C46 S46 122.2(9) . . ?
S45 C46 S46 113.8(8) . . ?
C48 C47 S47 128.0(10) . . ?
C48 C47 S45 114.1(9) . . ?
S47 C47 S45 117.7(7) . . ?
C47 C48 S46 117.8(10) . . ?
C47 C48 S48 124.4(9) . . ?
S46 C48 S48 117.8(7) . . ?
C50 C49 S47 119.5(12) . . ?
C50 C49 H49A 107.5 . . ?
S47 C49 H49A 107.5 . . ?
C50 C49 H49B 107.5 . . ?
S47 C49 H49B 107.5 . . ?
H49A C49 H49B 107.0 . . ?
C49 C50 S48 125.3(14) . . ?
C49 C50 H50A 106.0 . . ?
S48 C50 H50A 106.0 . . ?
C49 C50 H50B 106.0 . . ?
S48 C50 H50B 106.0 . . ?
H50A C50 H50B 106.3 . . ?
C43 S41 C41 97.5(6) . . ?
C44 S42 C42 103.4(6) . . ?
C45 S43 C43 94.9(6) . . ?
C45 S44 C44 95.8(6) . . ?
C47 S45 C46 98.3(7) . . ?
C48 S46 C46 95.8(6) . . ?
C47 S47 C49 105.7(7) . . ?
C50 S48 C48 98.0(8) . . ?
C52 C51 S51 123.1(13) . . ?
C52 C51 H51A 106.6 . . ?
S51 C51 H51A 106.6 . . ?
C52 C51 H51B 106.6 . . ?
S51 C51 H51B 106.6 . . ?
H51A C51 H51B 106.5 . . ?
C51 C52 S52 118.6(12) . . ?
C51 C52 H52A 107.7 . . ?
S52 C52 H52A 107.7 . . ?
C51 C52 H52B 107.7 . . ?
S52 C52 H52B 107.7 . . ?
H52A C52 H52B 107.1 . . ?
C54 C53 S53 119.1(11) . . ?
C54 C53 S51 127.1(10) . . ?
S53 C53 S51 113.0(7) . . ?
C53 C54 S52 129.3(10) . . ?
C53 C54 S54 114.7(9) . . ?
S52 C54 S54 115.9(7) . . ?
C56 C55 S54 127.2(11) . . ?
C56 C55 S53 117.7(10) . . ?
S54 C55 S53 115.1(8) . . ?
C55 C56 S55 124.7(11) . . ?
C55 C56 S56 120.9(10) . . ?
S55 C56 S56 114.3(8) . . ?
C58 C57 S55 115.5(10) . . ?
C58 C57 S57 126.9(11) . . ?
S55 C57 S57 117.6(7) . . ?
C57 C58 S56 119.2(10) . . ?
C57 C58 S58 123.1(10) . . ?
S56 C58 S58 117.6(7) . . ?
C60 C59 S57 116.7(9) . . ?
C60 C59 H59A 108.1 . . ?
S57 C59 H59A 108.1 . . ?
C60 C59 H59B 108.1 . . ?
S57 C59 H59B 108.1 . . ?
H59A C59 H59B 107.3 . . ?
C59 C60 S58 115.9(11) . . ?
C59 C60 H60A 108.3 . . ?
S58 C60 H60A 108.3 . . ?
C59 C60 H60B 108.3 . . ?
S58 C60 H60B 108.3 . . ?
H60A C60 H60B 107.4 . . ?
C51 S51 C53 102.8(7) . . ?
C54 S52 C52 100.0(7) . . ?
C53 S53 C55 94.0(6) . . ?
C55 S54 C54 95.3(7) . . ?
C57 S55 C56 94.3(6) . . ?
C58 S56 C56 92.2(6) . . ?
C57 S57 C59 104.0(6) . . ?
C58 S58 C60 96.4(6) . . ?
O111 Fe1 O110 93.0(3) . . ?
O111 Fe1 O101 167.1(3) . . ?
O110 Fe1 O101 98.6(3) . . ?
O111 Fe1 O105 91.9(4) . . ?
O110 Fe1 O105 88.2(3) . . ?
O101 Fe1 O105 82.8(4) . . ?
O111 Fe1 O115 83.1(3) . . ?
O110 Fe1 O115 175.9(4) . . ?
O101 Fe1 O115 85.4(3) . . ?
O105 Fe1 O115 93.5(3) . . ?
O111 Fe1 O106 98.9(4) . . ?
O110 Fe1 O106 82.1(3) . . ?
O101 Fe1 O106 88.4(3) . . ?
O105 Fe1 O106 165.8(3) . . ?
O115 Fe1 O106 96.9(3) . . ?
O101 C101 C105 120.1(13) . . ?
O101 C101 C102 129.3(12) . . ?
C105 C101 C102 110.6(12) . . ?
O102 C102 C101 130.6(13) . . ?
O102 C102 C103 123.1(13) . . ?
C101 C102 C103 106.3(11) . . ?
O103 C103 C102 126.6(12) . . ?
O103 C103 C104 127.1(12) . . ?
C102 C103 C104 106.1(12) . . ?
O104 C104 C105 130.1(12) . . ?
O104 C104 C103 123.8(13) . . ?
C105 C104 C103 106.0(11) . . ?
O105 C105 C101 118.6(13) . . ?
O105 C105 C104 130.3(11) . . ?
C101 C105 C104 110.9(12) . . ?
C101 O101 Fe1 109.0(7) . . ?
C105 O105 Fe1 109.4(8) . . ?
O106 C106 C110 119.4(11) . . ?
O106 C106 C107 128.6(10) . . ?
C110 C106 C107 112.0(10) . . ?
O107 C107 C106 129.9(11) . . ?
O107 C107 C108 126.4(12) . . ?
C106 C107 C108 103.7(11) . . ?
O108 C108 C107 125.5(13) . . ?
O108 C108 C109 125.4(11) . . ?
C107 C108 C109 109.0(12) . . ?
O109 C109 C110 130.2(12) . . ?
O109 C109 C108 124.7(12) . . ?
C110 C109 C108 105.1(10) . . ?
O110 C110 C106 119.3(10) . . ?
O110 C110 C109 130.4(10) . . ?
C106 C110 C109 110.2(12) . . ?
C106 O106 Fe1 108.3(7) . . ?
C110 O110 Fe1 110.2(6) . . ?
O111 C111 C115 119.3(12) . . ?
O111 C111 C112 128.0(10) . . ?
C115 C111 C112 112.7(10) . . ?
O112 C112 C111 128.0(11) . . ?
O112 C112 C113 128.8(13) . . ?
C111 C112 C113 103.1(11) . . ?
O113 C113 C112 124.5(14) . . ?
O113 C113 C114 125.5(13) . . ?
C112 C113 C114 109.9(12) . . ?
O114 C114 C115 127.2(12) . . ?
O114 C114 C113 127.2(12) . . ?
C115 C114 C113 105.6(11) . . ?
O115 C115 C111 119.4(11) . . ?
O115 C115 C114 132.0(11) . . ?
C111 C115 C114 108.5(12) . . ?
C111 O111 Fe1 108.8(7) . . ?
C115 O115 Fe1 107.7(7) . . ?
C2 C1 C7 121.0(13) . . ?
C2 C1 C6 117.9(13) . . ?
C7 C1 C6 120.9(14) . . ?
C1 C2 C3 119.8(13) . . ?
C1 C2 H2 120.1 . . ?
C3 C2 H2 120.1 . . ?
C4 C3 C2 121.6(15) . . ?
C4 C3 H3 119.2 . . ?
C2 C3 H3 119.2 . . ?
C3 C4 C5 118.8(14) . . ?
C3 C4 H4 120.6 . . ?
C5 C4 H4 120.6 . . ?
C6 C5 C4 119.7(14) . . ?
C6 C5 H5 120.1 . . ?
C4 C5 H5 120.1 . . ?
C5 C6 C1 122.1(15) . . ?
C5 C6 H6 119.0 . . ?
C1 C6 H6 119.0 . . ?
N8 C7 C1 179(2) . . ?

loop_
_geom_bond_atom_site_label_1
_geom_bond_atom_site_label_2
_geom_bond_distance
_geom_bond_site_symmetry_2
_geom_bond_publ_flag
C11 C12 1.463(17) . ?
C11 S11 1.748(12) . ?
C11 H11A 0.9900 . ?
C11 H11B 0.9900 . ?
C12 S12 1.795(14) . ?
C12 H12A 0.9900 . ?
C12 H12B 0.9900 . ?
C13 C14 1.379(16) . ?
C13 S13 1.704(11) . ?
C13 S11 1.762(13) . ?
C14 S12 1.724(11) . ?
C14 S14 1.745(13) . ?
C15 C16 1.399(16) . ?
C15 S14 1.710(12) . ?
C15 S13 1.742(13) . ?
C16 S15 1.690(11) . ?
C16 S16 1.732(12) . ?
C17 C18 1.346(17) . ?
C17 S15 1.730(13) . ?
C17 S17 1.748(12) . ?
C18 S16 1.721(11) . ?
C18 S18 1.755(13) . ?
C19 C20 1.557(19) . ?
C19 S17 1.765(12) . ?
C19 H19A 0.9900 . ?
C19 H19B 0.9900 . ?
C20 S18 1.769(12) . ?
C20 H20A 0.9900 . ?
C20 H20B 0.9900 . ?
C21 C22 1.528(17) . ?
C21 S21 1.780(12) . ?
C21 H21A 0.9900 . ?
C21 H21B 0.9900 . ?
C22 S22 1.793(13) . ?
C22 H22A 0.9900 . ?
C22 H22B 0.9900 . ?
C23 C24 1.366(16) . ?
C23 S23 1.707(10) . ?
C23 S21 1.783(12) . ?
C24 S22 1.723(10) . ?
C24 S24 1.729(12) . ?
C25 C26 1.361(16) . ?
C25 S24 1.719(11) . ?
C25 S23 1.743(13) . ?
C26 S25 1.707(11) . ?
C26 S26 1.747(13) . ?
C27 C28 1.355(17) . ?
C27 S27 1.732(11) . ?
C27 S25 1.742(13) . ?
C28 S26 1.723(11) . ?
C28 S28 1.763(13) . ?
C29 C30 1.493(17) . ?
C29 S27 1.780(14) . ?
C29 H29A 0.9900 . ?
C29 H29B 0.9900 . ?
C30 S28 1.806(13) . ?
C30 H30A 0.9900 . ?
C30 H30B 0.9900 . ?
C31 C32 1.32(2) . ?
C31 S31 1.724(14) . ?
C31 H31A 0.9900 . ?
C31 H31B 0.9900 . ?
C32 S32 1.811(15) . ?
C32 H32A 0.9900 . ?
C32 H32B 0.9900 . ?
C33 C34 1.351(16) . ?
C33 S33 1.742(11) . ?
C33 S31 1.751(12) . ?
C34 S32 1.739(12) . ?
C34 S34 1.757(13) . ?
C35 C36 1.316(15) . ?
C35 S33 1.736(12) . ?
C35 S34 1.752(11) . ?
C36 S36 1.765(12) . ?
C36 S35 1.770(10) . ?
C37 C38 1.366(18) . ?
C37 S37 1.724(12) . ?
C37 S35 1.766(14) . ?
C38 S38 1.728(13) . ?
C38 S36 1.753(12) . ?
C39 C40 1.531(17) . ?
C39 S37 1.808(13) . ?
C39 H39A 0.9900 . ?
C39 H39B 0.9900 . ?
C40 S38 1.800(12) . ?
C40 H40A 0.9900 . ?
C40 H40B 0.9900 . ?
C41 C42 1.534(16) . ?
C41 S41 1.766(13) . ?
C41 H41A 0.9900 . ?
C41 H41B 0.9900 . ?
C42 S42 1.804(14) . ?
C42 H42A 0.9900 . ?
C42 H42B 0.9900 . ?
C43 C44 1.355(16) . ?
C43 S41 1.742(12) . ?
C43 S43 1.747(12) . ?
C44 S42 1.736(11) . ?
C44 S44 1.736(13) . ?
C45 C46 1.343(17) . ?
C45 S44 1.709(12) . ?
C45 S43 1.736(14) . ?
C46 S45 1.732(12) . ?
C46 S46 1.755(15) . ?
C47 C48 1.409(17) . ?
C47 S47 1.689(12) . ?
C47 S45 1.721(14) . ?
C48 S46 1.729(12) . ?
C48 S48 1.744(14) . ?
C49 C50 1.40(2) . ?
C49 S47 1.759(15) . ?
C49 H49A 0.9900 . ?
C49 H49B 0.9900 . ?
C50 S48 1.74(2) . ?
C50 H50A 0.9900 . ?
C50 H50B 0.9900 . ?
C51 C52 1.41(2) . ?
C51 S51 1.701(15) . ?
C51 H51A 0.9900 . ?
C51 H51B 0.9900 . ?
C52 S52 1.814(16) . ?
C52 H52A 0.9900 . ?
C52 H52B 0.9900 . ?
C53 C54 1.356(17) . ?
C53 S53 1.720(13) . ?
C53 S51 1.748(14) . ?
C54 S52 1.731(12) . ?
C54 S54 1.786(13) . ?
C55 C56 1.349(18) . ?
C55 S54 1.710(14) . ?
C55 S53 1.777(14) . ?
C56 S55 1.742(13) . ?
C56 S56 1.754(14) . ?
C57 C58 1.338(17) . ?
C57 S55 1.734(14) . ?
C57 S57 1.737(13) . ?
C58 S56 1.746(12) . ?
C58 S58 1.772(13) . ?
C59 C60 1.476(19) . ?
C59 S57 1.827(14) . ?
C59 H59A 0.9900 . ?
C59 H59B 0.9900 . ?
C60 S58 1.774(11) . ?
C60 H60A 0.9900 . ?
C60 H60B 0.9900 . ?
Fe1 O111 2.001(8) . ?
Fe1 O110 2.014(7) . ?
Fe1 O101 2.022(8) . ?
Fe1 O105 2.025(9) . ?
Fe1 O115 2.056(8) . ?
Fe1 O106 2.057(9) . ?
C101 O101 1.295(15) . ?
C101 C105 1.403(17) . ?
C101 C102 1.437(19) . ?
C102 O102 1.239(14) . ?
C102 C103 1.514(18) . ?
C103 O103 1.218(15) . ?
C103 C104 1.518(18) . ?
C104 O104 1.232(14) . ?
C104 C105 1.436(19) . ?
C105 O105 1.303(15) . ?
C106 O106 1.308(12) . ?
C106 C110 1.400(15) . ?
C106 C107 1.460(17) . ?
C107 O107 1.207(13) . ?
C107 C108 1.496(18) . ?
C108 O108 1.215(16) . ?
C108 C109 1.508(19) . ?
C109 O109 1.229(12) . ?
C109 C110 1.445(17) . ?
C110 O110 1.292(15) . ?
C111 O111 1.313(12) . ?
C111 C115 1.417(16) . ?
C111 C112 1.462(18) . ?
C112 O112 1.217(15) . ?
C112 C113 1.484(18) . ?
C113 O113 1.244(16) . ?
C113 C114 1.500(19) . ?
C114 O114 1.225(13) . ?
C114 C115 1.450(18) . ?
C115 O115 1.285(15) . ?
C1 C2 1.386(19) . ?
C1 C7 1.42(2) . ?
C1 C6 1.431(18) . ?
C2 C3 1.395(19) . ?
C2 H2 0.9500 . ?
C3 C4 1.379(18) . ?
C3 H3 0.9500 . ?
C4 C5 1.42(2) . ?
C4 H4 0.9500 . ?
C5 C6 1.34(2) . ?
C5 H5 0.9500 . ?
C6 H6 0.9500 . ?
C7 N8 1.121(18) . ?
